data_1536183
loop_
_publ_author_name
'Crerar, S.J.'
'Mar, A.'
'Morgan, M.G.'

_publ_section_title
;
 Lanthanum gallium manganese antimonide, La12 Ga3.5 Mn0.5 Sb23.5
;
_journal_name_full 'Journal of Solid State Chemistry'
_journal_page_first 137
_journal_page_last 142
_journal_volume 171
_journal_year 2003
_chemical_formula_sum 'Ga3.5 La12 Mn0.5 Sb23.5'
_chemical_name_systematic 'La12 Ga3.5 Mn0.5 Sb23.5'
_space_group_IT_number 71
_symmetry_space_group_name_Hall '-I 2 2'
_symmetry_space_group_name_H-M 'I m m m'
_cell_angle_alpha 90
_cell_angle_beta 90
_cell_angle_gamma 90
_cell_formula_units_Z 2
_cell_length_a 4.3534
_cell_length_b 19.814
_cell_length_c 26.977
_cell_volume 2326.989
_citation_journal_id_ASTM JSSCBI
_cod_data_source_file Crerar_JSSCBI_2003_815.cif
_cod_data_source_block Ga3.5La12Mn0.5Sb23.5
_cod_database_code 1536183

loop_
_symmetry_equiv_pos_as_xyz
x,y,z
-x,-y,z
x,-y,-z
-x,y,-z
-x,-y,-z
x,y,-z
-x,y,z
x,-y,z
x+1/2,y+1/2,z+1/2
-x+1/2,-y+1/2,z+1/2
x+1/2,-y+1/2,-z+1/2
-x+1/2,y+1/2,-z+1/2
-x+1/2,-y+1/2,-z+1/2
x+1/2,y+1/2,-z+1/2
-x+1/2,y+1/2,z+1/2
x+1/2,-y+1/2,z+1/2

loop_
_atom_site_label
_atom_site_type_symbol
_atom_site_fract_x
_atom_site_fract_y
_atom_site_fract_z
_atom_site_occupancy
_atom_site_U_iso_or_equiv
Ga3 Ga+3 0 0.4318 0 0.5 0.0
Ga2 Ga+3 0 0.3791 0 0.25 0.0
Sb4 Sb-1 0 0.33342 0.14459 1 0.0
La1 La+3 0 0.2777 0.40555 1 0.0
Sb9 Sb-1 0 0.4686 0 0.25 0.0
La4 La+3 0.5 0 0.37901 1 0.0
Sb5 Sb-3 0 0 0.28741 1 0.0
Mn1 Mn+2 0 0.1789 0.5 0.25 0.0
Sb3 Sb-1 0 0.22264 0.28595 1 0.0
Sb1 Sb-1 0 0.1097 0.42924 1 0.0
Sb8 Sb-1 0 0 0 1 0.0
Sb2 Sb-3 0 0.1145 0.14083 1 0.0
Sb6 Sb-1 0 0.38526 0.5 1 0.0
Ga1 Ga+3 0.045 0 0.18918 0.5 0.0
La3 La+3 0.5 0 0.09345 1 0.0
Sb7 Sb-1 0 0.23047 0 1 0.0
La2 La+3 0 0.38876 0.26283 1 0.0
